data_7116852
loop_
_publ_author_name
'Ralf Kather'
'Tomas Svoboda'
'Maren Wehrhahn'
'Elena Rychagova'
'Enno Lork'
'Libor Dostal'
'Sergey Ketkov'
'Jens Beckmann'

_publ_section_title
;
 Lewis-acid induced disaggregation of dimeric arylantimony oxides
;
_journal_name_full Chem.Commun.
_journal_page_first 5932
_journal_paper_doi 10.1039/C5cc00738K
_journal_volume 51
_journal_year 2015
_chemical_formula_sum 'C36 H15 As B F15 O'
_chemical_formula_weight 834.21
_chemical_name_systematic
; 
 ? 
;
_space_group_IT_number 14
_symmetry_cell_setting monoclinic
_symmetry_space_group_name_Hall '-P 2yn'
_symmetry_space_group_name_H-M 'P 1 21/n 1'
_atom_sites_solution_hydrogens geom
_atom_sites_solution_primary direct
_atom_sites_solution_secondary difmap
_audit_creation_method SHELXL-97
_audit_update_record
;
2015-01-26 deposited with the CCDC.
2015-02-22 downloaded from the CCDC.
;
_cell_angle_alpha 90.00
_cell_angle_beta 96.167(11)
_cell_angle_gamma 90.00
_cell_formula_units_Z 4
_cell_length_a 13.134(2)
_cell_length_b 16.309(5)
_cell_length_c 14.601(2)
_cell_measurement_reflns_used 44
_cell_measurement_temperature 233(2)
_cell_measurement_theta_max 25.132
_cell_measurement_theta_min 4.717
_cell_volume 3109.5(11)
_computing_cell_refinement 'Siemens XSCANS'
_computing_data_collection 'Siemens XSCANS'
_computing_data_reduction 'Siemens XSCANS'
_computing_molecular_graphics 'Siemens SHELXTL'
_computing_publication_material 'Siemens SHELXTL'
_computing_structure_refinement 'Siemens SHELXTL'
_computing_structure_solution 'Siemens SHELXTL'
_diffrn_ambient_temperature 233(2)
_diffrn_measured_fraction_theta_full 0.998
_diffrn_measured_fraction_theta_max 0.998
_diffrn_measurement_device_type 'Siemens P4'
_diffrn_measurement_method '2\q/\w scans'
_diffrn_radiation_monochromator graphite
_diffrn_radiation_source 'sealed tube'
_diffrn_radiation_type MoK\a
_diffrn_radiation_wavelength 0.71073
_diffrn_reflns_av_R_equivalents 0.0000
_diffrn_reflns_av_sigmaI/netI 0.0665
_diffrn_reflns_limit_h_max 16
_diffrn_reflns_limit_h_min -16
_diffrn_reflns_limit_k_max 21
_diffrn_reflns_limit_k_min 0
_diffrn_reflns_limit_l_max 18
_diffrn_reflns_limit_l_min 0
_diffrn_reflns_number 7128
_diffrn_reflns_theta_full 27.50
_diffrn_reflns_theta_max 27.50
_diffrn_reflns_theta_min 2.54
_diffrn_standards_interval_count 197
_diffrn_standards_number 3
_exptl_absorpt_coefficient_mu 1.216
_exptl_absorpt_correction_T_max 0.8963
_exptl_absorpt_correction_T_min 0.5879
_exptl_absorpt_correction_type refdelf
_exptl_absorpt_process_details 'Parkin S,Moezzi B & Hope H, (1995) J. Appl. Cryst. 28, 53-56'
_exptl_crystal_colour colourless
_exptl_crystal_density_diffrn 1.782
_exptl_crystal_density_method 'not measured'
_exptl_crystal_description plate
_exptl_crystal_F_000 1648
_exptl_crystal_size_max 1.0
_exptl_crystal_size_mid 0.6
_exptl_crystal_size_min 0.3
_refine_diff_density_max 0.331
_refine_diff_density_min -0.512
_refine_diff_density_rms 0.076
_refine_ls_extinction_method none
_refine_ls_goodness_of_fit_ref 1.012
_refine_ls_hydrogen_treatment constr
_refine_ls_matrix_type full
_refine_ls_number_parameters 487
_refine_ls_number_reflns 7128
_refine_ls_number_restraints 0
_refine_ls_restrained_S_all 1.012
_refine_ls_R_factor_all 0.0717
_refine_ls_R_factor_gt 0.0428
_refine_ls_shift/su_max 0.001
_refine_ls_shift/su_mean 0.000
_refine_ls_structure_factor_coef Fsqd
_refine_ls_weighting_details 'calc w=1/[\s^2^(Fo^2^)+(0.0451P)^2^+0.3890P] where P=(Fo^2^+2Fc^2^)/3'
_refine_ls_weighting_scheme calc
_refine_ls_wR_factor_gt 0.0930
_refine_ls_wR_factor_ref 0.1035
_reflns_number_gt 5090
_reflns_number_total 7128
_reflns_threshold_expression >2sigma(I)
_cod_data_source_file c5cc00738k2.cif
_cod_data_source_block shelxl
_cod_original_cell_volume 3109.6(12)
_cod_original_sg_symbol_H-M P2(1)/n
_cod_database_code 7116852

loop_
_symmetry_equiv_pos_as_xyz
'x, y, z'
'-x+1/2, y+1/2, -z+1/2'
'-x, -y, -z'
'x-1/2, -y-1/2, z-1/2'

loop_
_atom_site_label
_atom_site_type_symbol
_atom_site_fract_x
_atom_site_fract_y
_atom_site_fract_z
_atom_site_U_iso_or_equiv
_atom_site_adp_type
_atom_site_occupancy
_atom_site_symmetry_multiplicity
_atom_site_calc_flag
_atom_site_refinement_flags
C10 C 0.8689(2) 0.74977(17) 0.73368(18) 0.0283(6) Uani 1 1 d .
C11 C 0.9730(2) 0.75671(17) 0.76226(18) 0.0313(6) Uani 1 1 d .
C12 C 1.0444(2) 0.6959(2) 0.75228(19) 0.0362(7) Uani 1 1 d .
C13 C 1.0132(2) 0.6219(2) 0.7132(2) 0.0389(7) Uani 1 1 d .
C14 C 0.9114(2) 0.61112(17) 0.6830(2) 0.0349(6) Uani 1 1 d .
C15 C 0.8437(2) 0.67486(17) 0.69183(18) 0.0307(6) Uani 1 1 d .
C20 C 0.8229(2) 0.89552(17) 0.81650(19) 0.0311(6) Uani 1 1 d .
C21 C 0.7902(2) 0.88589(18) 0.90340(19) 0.0328(6) Uani 1 1 d .
C22 C 0.8107(2) 0.9400(2) 0.97548(19) 0.0391(7) Uani 1 1 d .
C23 C 0.8676(2) 1.00807(19) 0.9638(2) 0.0418(7) Uani 1 1 d .
C24 C 0.9047(2) 1.02039(18) 0.8800(2) 0.0397(7) Uani 1 1 d .
C25 C 0.8817(2) 0.96557(18) 0.80941(19) 0.0336(6) Uani 1 1 d .
C30 C 0.6669(2) 0.80859(17) 0.73874(18) 0.0298(6) Uani 1 1 d .
C31 C 0.6256(2) 0.73845(18) 0.7732(2) 0.0345(6) Uani 1 1 d .
C32 C 0.5223(2) 0.7241(2) 0.7727(2) 0.0447(8) Uani 1 1 d .
C33 C 0.4541(2) 0.7823(2) 0.7387(2) 0.0483(9) Uani 1 1 d .
C34 C 0.4894(2) 0.8560(2) 0.7091(2) 0.0449(8) Uani 1 1 d .
C35 C 0.5941(2) 0.86759(18) 0.71101(19) 0.0349(7) Uani 1 1 d .
C40 C 0.8440(2) 0.75974(18) 0.49286(18) 0.0329(6) Uani 1 1 d .
C41 C 0.9487(2) 0.7624(2) 0.5186(2) 0.0431(7) Uani 1 1 d .
H41 H 0.9781 0.8075 0.5503 0.052 Uiso 1 1 calc R
C42 C 1.0091(3) 0.6970(2) 0.4966(2) 0.0529(9) Uani 1 1 d .
H42 H 1.0795 0.6982 0.5133 0.063 Uiso 1 1 calc R
C43 C 0.9648(3) 0.6302(2) 0.4499(2) 0.0551(10) Uani 1 1 d .
H43 H 1.0054 0.5862 0.4360 0.066 Uiso 1 1 calc R
C44 C 0.8618(3) 0.6283(2) 0.4238(2) 0.0537(9) Uani 1 1 d .
H44 H 0.8330 0.5831 0.3919 0.064 Uiso 1 1 calc R
C45 C 0.7995(3) 0.69324(19) 0.4446(2) 0.0415(7) Uani 1 1 d .
H45 H 0.7294 0.6921 0.4264 0.050 Uiso 1 1 calc R
C50 C 0.6224(2) 0.83541(17) 0.50008(17) 0.0310(6) Uani 1 1 d .
C51 C 0.5749(2) 0.76224(18) 0.52137(19) 0.0341(6) Uani 1 1 d .
H51 H 0.6137 0.7185 0.5468 0.041 Uiso 1 1 calc R
C52 C 0.4697(2) 0.75536(19) 0.5044(2) 0.0384(7) Uani 1 1 d .
H52 H 0.4376 0.7069 0.5186 0.046 Uiso 1 1 calc R
C53 C 0.4121(2) 0.8203(2) 0.4663(2) 0.0419(7) Uani 1 1 d .
H53 H 0.3413 0.8154 0.4551 0.050 Uiso 1 1 calc R
C54 C 0.4593(2) 0.8925(2) 0.4448(2) 0.0405(7) Uani 1 1 d .
H54 H 0.4201 0.9358 0.4189 0.049 Uiso 1 1 calc R
C55 C 0.5645(2) 0.90074(18) 0.46150(19) 0.0357(7) Uani 1 1 d .
H55 H 0.5961 0.9494 0.4471 0.043 Uiso 1 1 calc R
C60 C 0.8037(2) 0.94823(18) 0.46831(19) 0.0331(6) Uani 1 1 d .
C61 C 0.8185(2) 1.02122(19) 0.5166(2) 0.0430(7) Uani 1 1 d .
H61 H 0.8147 1.0229 0.5798 0.052 Uiso 1 1 calc R
C62 C 0.8389(3) 1.0913(2) 0.4689(3) 0.0546(9) Uani 1 1 d .
H62 H 0.8493 1.1406 0.5005 0.066 Uiso 1 1 calc R
C63 C 0.8441(3) 1.0893(2) 0.3752(2) 0.0526(9) Uani 1 1 d .
H63 H 0.8573 1.1371 0.3438 0.063 Uiso 1 1 calc R
C64 C 0.8298(3) 1.0160(2) 0.3280(2) 0.0498(9) Uani 1 1 d .
H64 H 0.8337 1.0146 0.2648 0.060 Uiso 1 1 calc R
C65 C 0.8096(2) 0.9450(2) 0.3742(2) 0.0412(7) Uani 1 1 d .
H65 H 0.8002 0.8956 0.3425 0.049 Uiso 1 1 calc R
B1 B 0.7895(2) 0.82933(19) 0.7325(2) 0.0286(6) Uani 1 1 d .
O1 O 0.80038(14) 0.87379(11) 0.64247(13) 0.0319(4) Uani 1 1 d .
F11 F 1.01259(12) 0.82668(11) 0.80131(12) 0.0418(4) Uani 1 1 d .
F12 F 1.14404(13) 0.70873(12) 0.78013(13) 0.0500(5) Uani 1 1 d .
F13 F 1.08166(15) 0.56286(12) 0.70185(15) 0.0581(5) Uani 1 1 d .
F14 F 0.87990(14) 0.54047(11) 0.64091(13) 0.0482(5) Uani 1 1 d .
F15 F 0.74719(12) 0.66135(10) 0.65208(12) 0.0384(4) Uani 1 1 d .
F21 F 0.73667(13) 0.81817(11) 0.92335(11) 0.0428(4) Uani 1 1 d .
F22 F 0.77451(16) 0.92586(14) 1.05722(12) 0.0601(6) Uani 1 1 d .
F23 F 0.88984(16) 1.06244(12) 1.03310(13) 0.0581(5) Uani 1 1 d .
F24 F 0.96509(16) 1.08635(11) 0.86932(14) 0.0551(5) Uani 1 1 d .
F25 F 0.92420(15) 0.98193(11) 0.73164(12) 0.0498(5) Uani 1 1 d .
F31 F 0.68749(14) 0.67862(11) 0.81326(12) 0.0442(4) Uani 1 1 d .
F32 F 0.48803(16) 0.65398(13) 0.80764(16) 0.0642(6) Uani 1 1 d .
F33 F 0.35234(14) 0.76891(16) 0.73455(16) 0.0750(7) Uani 1 1 d .
F34 F 0.42379(15) 0.91580(14) 0.67801(15) 0.0656(6) Uani 1 1 d .
F35 F 0.62363(14) 0.94243(11) 0.68209(12) 0.0457(4) Uani 1 1 d .
As1 As 0.76638(2) 0.851312(17) 0.529754(19) 0.02872(9) Uani 1 1 d .

loop_
_atom_site_aniso_label
_atom_site_aniso_U_11
_atom_site_aniso_U_22
_atom_site_aniso_U_33
_atom_site_aniso_U_23
_atom_site_aniso_U_13
_atom_site_aniso_U_12
C10 0.0253(14) 0.0336(14) 0.0266(13) 0.0020(11) 0.0058(11) -0.0003(11)
C11 0.0302(15) 0.0367(15) 0.0271(14) -0.0004(11) 0.0039(11) -0.0053(12)
C12 0.0264(15) 0.0504(18) 0.0325(15) 0.0050(13) 0.0062(12) 0.0015(13)
C13 0.0360(17) 0.0434(17) 0.0382(16) 0.0040(13) 0.0085(13) 0.0123(14)
C14 0.0422(17) 0.0297(14) 0.0337(15) 0.0025(12) 0.0080(13) 0.0005(13)
C15 0.0287(14) 0.0364(15) 0.0274(14) 0.0021(11) 0.0043(11) -0.0033(12)
C20 0.0276(15) 0.0333(15) 0.0323(14) 0.0001(11) 0.0028(11) 0.0017(12)
C21 0.0256(14) 0.0385(16) 0.0340(15) -0.0018(12) 0.0024(12) 0.0021(13)
C22 0.0379(17) 0.0510(19) 0.0288(15) -0.0007(13) 0.0054(12) 0.0107(15)
C23 0.0425(18) 0.0386(17) 0.0419(17) -0.0123(14) -0.0060(14) 0.0096(14)
C24 0.0388(17) 0.0315(15) 0.0467(18) -0.0006(13) -0.0052(14) 0.0028(13)
C25 0.0349(16) 0.0353(15) 0.0304(14) -0.0008(12) 0.0024(12) -0.0001(13)
C30 0.0271(14) 0.0367(15) 0.0256(13) -0.0026(11) 0.0034(11) -0.0009(12)
C31 0.0317(15) 0.0388(16) 0.0336(15) -0.0020(12) 0.0069(12) -0.0031(13)
C32 0.0377(18) 0.056(2) 0.0423(18) -0.0108(15) 0.0156(14) -0.0152(16)
C33 0.0257(16) 0.077(3) 0.0440(19) -0.0203(18) 0.0138(14) -0.0068(17)
C34 0.0306(16) 0.066(2) 0.0377(16) -0.0126(16) 0.0031(13) 0.0148(16)
C35 0.0341(15) 0.0434(18) 0.0275(14) -0.0050(12) 0.0044(12) 0.0011(13)
C40 0.0340(15) 0.0382(15) 0.0283(14) 0.0042(12) 0.0110(12) 0.0011(13)
C41 0.0385(18) 0.0529(19) 0.0399(17) 0.0052(15) 0.0140(14) 0.0005(15)
C42 0.0412(19) 0.070(2) 0.050(2) 0.0128(19) 0.0178(16) 0.0160(18)
C43 0.068(3) 0.052(2) 0.051(2) 0.0062(16) 0.0303(19) 0.0238(19)
C44 0.074(3) 0.0413(19) 0.050(2) -0.0046(15) 0.0255(19) 0.0007(18)
C45 0.0438(18) 0.0419(17) 0.0402(17) -0.0017(14) 0.0111(14) -0.0010(15)
C50 0.0347(15) 0.0372(16) 0.0211(13) 0.0005(11) 0.0036(11) 0.0007(12)
C51 0.0331(15) 0.0352(15) 0.0331(15) 0.0020(12) -0.0011(12) -0.0006(13)
C52 0.0341(16) 0.0419(17) 0.0385(16) 0.0000(13) 0.0008(13) -0.0077(14)
C53 0.0318(16) 0.0537(19) 0.0392(17) -0.0072(14) -0.0011(13) -0.0011(15)
C54 0.0388(18) 0.0409(17) 0.0404(17) 0.0004(14) -0.0015(14) 0.0110(14)
C55 0.0390(17) 0.0359(16) 0.0322(15) 0.0002(12) 0.0030(13) 0.0025(13)
C60 0.0277(15) 0.0385(16) 0.0339(15) 0.0048(12) 0.0069(12) -0.0014(12)
C61 0.0475(19) 0.0423(17) 0.0408(17) 0.0015(14) 0.0123(14) -0.0095(15)
C62 0.055(2) 0.0432(19) 0.067(2) 0.0027(17) 0.0147(18) -0.0132(17)
C63 0.050(2) 0.053(2) 0.056(2) 0.0192(17) 0.0139(17) -0.0121(17)
C64 0.046(2) 0.065(2) 0.0410(18) 0.0163(16) 0.0141(15) -0.0073(17)
C65 0.0393(18) 0.0495(19) 0.0363(16) 0.0024(14) 0.0104(13) -0.0007(15)
B1 0.0284(16) 0.0319(16) 0.0258(15) 0.0014(12) 0.0038(12) -0.0015(12)
O1 0.0323(10) 0.0343(10) 0.0291(10) 0.0002(8) 0.0039(8) -0.0038(8)
F11 0.0291(9) 0.0456(10) 0.0503(10) -0.0075(8) 0.0030(8) -0.0053(8)
F12 0.0263(9) 0.0644(12) 0.0587(12) -0.0004(10) 0.0023(8) 0.0049(9)
F13 0.0509(12) 0.0517(12) 0.0729(14) -0.0003(10) 0.0112(10) 0.0226(10)
F14 0.0552(12) 0.0345(9) 0.0550(11) -0.0078(8) 0.0066(9) 0.0014(9)
F15 0.0311(9) 0.0393(9) 0.0435(9) -0.0041(7) -0.0013(7) -0.0043(7)
F21 0.0433(10) 0.0506(11) 0.0355(9) 0.0026(8) 0.0094(8) -0.0099(9)
F22 0.0687(14) 0.0809(15) 0.0329(9) -0.0113(10) 0.0154(9) 0.0000(12)
F23 0.0687(14) 0.0519(11) 0.0506(11) -0.0227(9) -0.0083(10) 0.0084(10)
F24 0.0623(13) 0.0413(10) 0.0594(12) -0.0044(9) -0.0037(10) -0.0152(10)
F25 0.0564(12) 0.0522(11) 0.0419(10) 0.0002(9) 0.0102(9) -0.0237(9)
F31 0.0466(11) 0.0423(10) 0.0454(10) 0.0104(8) 0.0125(8) -0.0030(8)
F32 0.0580(13) 0.0679(14) 0.0725(14) -0.0098(11) 0.0333(11) -0.0297(11)
F33 0.0250(10) 0.121(2) 0.0808(16) -0.0287(15) 0.0143(10) -0.0139(12)
F34 0.0412(11) 0.0899(16) 0.0643(13) -0.0115(12) -0.0010(10) 0.0298(11)
F35 0.0502(11) 0.0409(10) 0.0465(10) 0.0019(8) 0.0071(8) 0.0105(9)
As1 0.02784(15) 0.03164(15) 0.02727(14) 0.00150(12) 0.00564(10) -0.00142(13)

loop_
_atom_type_symbol
_atom_type_description
_atom_type_scat_dispersion_real
_atom_type_scat_dispersion_imag
_atom_type_scat_source
C C 0.0033 0.0016 'International Tables Vol C Tables 4.2.6.8 and 6.1.1.4'
H H 0.0000 0.0000 'International Tables Vol C Tables 4.2.6.8 and 6.1.1.4'
B B 0.0013 0.0007 'International Tables Vol C Tables 4.2.6.8 and 6.1.1.4'
O O 0.0106 0.0060 'International Tables Vol C Tables 4.2.6.8 and 6.1.1.4'
F F 0.0171 0.0103 'International Tables Vol C Tables 4.2.6.8 and 6.1.1.4'
As As 0.0499 2.0058 'International Tables Vol C Tables 4.2.6.8 and 6.1.1.4'

loop_
_geom_angle_atom_site_label_1
_geom_angle_atom_site_label_2
_geom_angle_atom_site_label_3
_geom_angle
C15 C10 C11 112.5(2)
C15 C10 B1 124.2(2)
C11 C10 B1 122.3(2)
F11 C11 C12 114.4(2)
F11 C11 C10 121.0(2)
C12 C11 C10 124.5(3)
F12 C12 C13 119.9(3)
F12 C12 C11 120.4(3)
C13 C12 C11 119.7(3)
F13 C13 C14 120.7(3)
F13 C13 C12 120.5(3)
C14 C13 C12 118.8(3)
F14 C14 C13 119.7(3)
F14 C14 C15 121.0(3)
C13 C14 C15 119.1(3)
F15 C15 C14 114.8(2)
F15 C15 C10 119.9(2)
C14 C15 C10 125.2(3)
C25 C20 C21 112.9(3)
C25 C20 B1 125.9(2)
C21 C20 B1 121.2(2)
F21 C21 C22 114.9(3)
F21 C21 C20 120.3(2)
C22 C21 C20 124.8(3)
F22 C22 C23 120.0(3)
F22 C22 C21 120.5(3)
C23 C22 C21 119.5(3)
F23 C23 C22 121.3(3)
F23 C23 C24 119.9(3)
C22 C23 C24 118.8(3)
F24 C24 C25 121.0(3)
F24 C24 C23 119.0(3)
C25 C24 C23 120.0(3)
F25 C25 C24 115.3(3)
F25 C25 C20 120.7(2)
C24 C25 C20 124.0(3)
C31 C30 C35 113.2(3)
C31 C30 B1 127.6(2)
C35 C30 B1 119.1(2)
F31 C31 C32 115.1(3)
F31 C31 C30 120.6(2)
C32 C31 C30 124.3(3)
F32 C32 C33 119.7(3)
F32 C32 C31 120.7(3)
C33 C32 C31 119.6(3)
F33 C33 C32 120.9(3)
F33 C33 C34 119.6(3)
C32 C33 C34 119.5(3)
F34 C34 C33 120.9(3)
F34 C34 C35 120.3(3)
C33 C34 C35 118.7(3)
F35 C35 C34 115.6(3)
F35 C35 C30 120.1(3)
C34 C35 C30 124.3(3)
C45 C40 C41 120.9(3)
C45 C40 As1 123.0(2)
C41 C40 As1 116.2(2)
C42 C41 C40 119.2(3)
C43 C42 C41 120.0(3)
C44 C43 C42 120.6(3)
C43 C44 C45 120.6(3)
C40 C45 C44 118.7(3)
C55 C50 C51 120.4(3)
C55 C50 As1 118.2(2)
C51 C50 As1 121.3(2)
C52 C51 C50 119.4(3)
C51 C52 C53 120.2(3)
C54 C53 C52 120.2(3)
C53 C54 C55 120.5(3)
C54 C55 C50 119.3(3)
C65 C60 C61 121.1(3)
C65 C60 As1 118.7(2)
C61 C60 As1 120.1(2)
C62 C61 C60 118.7(3)
C63 C62 C61 120.9(3)
C62 C63 C64 119.8(3)
C65 C64 C63 120.4(3)
C64 C65 C60 119.1(3)
O1 B1 C30 109.1(2)
O1 B1 C20 106.7(2)
C30 B1 C20 105.9(2)
O1 B1 C10 105.3(2)
C30 B1 C10 116.9(2)
C20 B1 C10 112.6(2)
B1 O1 As1 134.02(17)
O1 As1 C60 102.87(11)
O1 As1 C50 113.56(10)
C60 As1 C50 107.68(12)
O1 As1 C40 110.37(11)
C60 As1 C40 110.01(12)
C50 As1 C40 111.91(12)

loop_
_geom_bond_atom_site_label_1
_geom_bond_atom_site_label_2
_geom_bond_distance
C10 C15 1.390(4)
C10 C11 1.390(4)
C10 B1 1.664(4)
C11 F11 1.354(3)
C11 C12 1.384(4)
C12 F12 1.344(3)
C12 C13 1.378(4)
C13 F13 1.340(3)
C13 C14 1.374(4)
C14 F14 1.350(3)
C14 C15 1.383(4)
C15 F15 1.355(3)
C20 C25 1.389(4)
C20 C21 1.392(4)
C20 B1 1.657(4)
C21 F21 1.358(3)
C21 C22 1.378(4)
C22 F22 1.351(3)
C22 C23 1.359(5)
C23 F23 1.354(3)
C23 C24 1.380(5)
C24 F24 1.355(4)
C24 C25 1.374(4)
C25 F25 1.345(3)
C30 C31 1.384(4)
C30 C35 1.386(4)
C30 B1 1.657(4)
C31 F31 1.361(3)
C31 C32 1.375(4)
C32 F32 1.350(4)
C32 C33 1.362(5)
C33 F33 1.349(3)
C33 C34 1.374(5)
C34 F34 1.347(4)
C34 C35 1.385(4)
C35 F35 1.362(3)
C40 C45 1.388(4)
C40 C41 1.387(4)
C40 As1 1.917(3)
C41 C42 1.387(5)
C42 C43 1.381(5)
C43 C44 1.366(5)
C44 C45 1.392(5)
C50 C55 1.393(4)
C50 C51 1.397(4)
C50 As1 1.912(3)
C51 C52 1.382(4)
C52 C53 1.384(4)
C53 C54 1.382(5)
C54 C55 1.383(4)
C60 C65 1.386(4)
C60 C61 1.386(4)
C60 As1 1.907(3)
C61 C62 1.379(4)
C62 C63 1.378(5)
C63 C64 1.381(5)
C64 C65 1.380(4)
B1 O1 1.521(3)
O1 As1 1.6983(18)
